data_1538556
loop_
_publ_author_name
'Schaefer, H.'
'von Schnering, H.G.'
'Tillack, J.V.'
'Woehrle, H.'
'Kuhnen, F.'
'Baumann, H.'

_publ_section_title
;
 Neue Untersuchungen ueber die Chloride des Molybdaens
;
_journal_name_full 'Zeitschrift fuer Anorganische und Allgemeine Chemie'
_journal_page_first 281
_journal_page_last 310
_journal_volume 353
_journal_year 1967
_chemical_formula_sum 'Cl3 Mo'
_chemical_name_systematic 'Mo Cl3'
_space_group_IT_number 15
_symmetry_space_group_name_Hall '-C 2yc'
_symmetry_space_group_name_H-M 'C 1 2/c 1'
_cell_angle_alpha 90
_cell_angle_beta 91
_cell_angle_gamma 90
_cell_formula_units_Z 8
_cell_length_a 6.115
_cell_length_b 9.814
_cell_length_c 11.906
_cell_volume 714.401
_citation_journal_id_ASTM ZAACAB
_cod_data_source_file Schaefer_ZAACAB_1967_1099.cif
_cod_data_source_block Cl3Mo1
_cod_original_cell_volume 714.4013
_cod_original_formula_sum 'Cl3 Mo1'
_cod_database_code 1538556

loop_
_symmetry_equiv_pos_as_xyz
x,y,z
-x,y,-z+1/2
-x,-y,-z
x,-y,z-1/2
x+1/2,y+1/2,z
-x+1/2,y+1/2,-z+1/2
-x+1/2,-y+1/2,-z
x+1/2,-y+1/2,z-1/2

loop_
_atom_site_label
_atom_site_type_symbol
_atom_site_fract_x
_atom_site_fract_y
_atom_site_fract_z
_atom_site_occupancy
_atom_site_U_iso_or_equiv
Cl1 Cl-1 -0.185 0.167 0.387 1 0.0
Mo1 Mo+3 0 0.025 0.25 1 0.0
Cl3 Cl-1 -0.15 0.837 0.363 1 0.0
Mo2 Mo+3 0 0.309 0.25 1 0.0
Cl2 Cl-1 -0.15 0.497 0.363 1 0.0
